data_4030835
loop_
_publ_author_name
'Faget, H.'
'Grannec, J.'
'Tressaud, A.'
'Rodriguez, V.'
'Roisnel, T.'
'Flerov, I. N.'
'Gorev, M. V.'

_publ_section_title
;
 Neutron powder refinements of the three structural forms of Rb2KScF6
;
_journal_name_full 'European Journal of Solid State and Inorganic Chemistry'
_journal_page_first 893
_journal_page_last 905
_journal_volume 33
_journal_year 1996
_chemical_formula_sum 'F6 K Rb2 Sc'
_chemical_formula_weight 368.98
_space_group_IT_number 87
_symmetry_cell_setting tetragonal
_symmetry_Int_Tables_number 87
_symmetry_space_group_name_Hall '-I 4'
_symmetry_space_group_name_H-M 'I 4/m'
_cell_angle_alpha 90
_cell_angle_beta 90
_cell_angle_gamma 90
_cell_formula_units_Z 2
_cell_length_a 6.366(1)
_cell_length_b 6.366(1)
_cell_length_c 9.016(2)
_cell_volume 365.38(11)
_diffrn_ambient_temperature 240
_diffrn_radiation_probe neutron
_diffrn_radiation_wavelength 1.2272
_exptl_crystal_density_diffrn 3.354
_pd_proc_ls_prof_R_factor 0.054
_pd_proc_ls_prof_wR_factor 0.070
_refine_ls_number_parameters 16
_refine_ls_number_reflns 306
_refine_ls_R_I_factor 0.047
_cod_data_source_file EJSSIC-1996-33-893-905-3.cif
_cod_data_source_block Rb2KScF6-3
_cod_depositor_comments
;
Rietveld refinement, Fullprof software - Model 1
;
_cod_original_cell_volume 365.38(14)
_cod_database_code 4030835

loop_
_symmetry_equiv_pos_site_id
_symmetry_equiv_pos_as_xyz
1 x,y,z
2 -y,x,z
3 -x,-y,z
4 y,-x,z
5 -x,-y,-z
6 y,-x,-z
7 x,y,-z
8 -y,x,-z
9 1/2+x,1/2+y,1/2+z
10 1/2-y,1/2+x,1/2+z
11 1/2-x,1/2-y,1/2+z
12 1/2+y,1/2-x,1/2+z
13 1/2-x,1/2-y,1/2-z
14 1/2+y,1/2-x,1/2-z
15 1/2+x,1/2+y,1/2-z
16 1/2-y,1/2+x,1/2-z

loop_
_atom_site_aniso_label
_atom_site_aniso_U_11
_atom_site_aniso_U_22
_atom_site_aniso_U_33
_atom_site_aniso_U_23
_atom_site_aniso_U_13
_atom_site_aniso_U_12
Sc 0.013(3) 0.013(3) 0.012(5) 0.0000 0.0000 0.0000
F1 0.013(3) 0.013(3) 0.012(5) 0.0000 0.0000 0.0000
F2 0.013(3) 0.013(3) 0.012(5) 0.0000 0.0000 0.0000

loop_
_atom_site_label
_atom_site_type_symbol
_atom_site_thermal_displace_type
_atom_site_fract_x
_atom_site_fract_y
_atom_site_fract_z
_atom_site_occupancy
_atom_site_U_iso_or_equiv
Sc Sc Uani 0.00000 0.00000 0.00000 1.000 0.013(2)
F1 F Uani 0.00000 0.00000 0.2210(10) 1.000 0.013(2)
F2 F Uani 0.1960(10) 0.2430(10) 0.00000 1.000 0.013(2)
Rb Rb Uiso 0.50000 0.00000 0.25000 1.000 0.0278(11)
K K Uiso 0.00000 0.00000 0.50000 1.000 0.015(2)

loop_
_geom_angle_atom_site_label_1
_geom_angle_atom_site_label_2
_geom_angle_atom_site_label_3
_geom_angle
_geom_angle_site_symmetry_1
_geom_angle_site_symmetry_3
_geom_angle_publ_flag
F1 Sc F2 90.00 . . yes
F1 Sc F2 90.00 . 2_555 yes
F1 Sc F2 90.00 . 3_555 yes
F1 Sc F2 90.00 . 4_555 yes
F1 Sc F1 180.00 . 5_555 yes
F2 Sc F2 90.0(3) . 2_555 yes
F2 Sc F2 180.00 . 3_555 yes
F2 Sc F2 90.0(3) . 4_555 yes
F1 Sc F2 90.00 5_555 . yes
F2 Sc F2 90.0(3) 2_555 3_555 yes
F2 Sc F2 180.00 2_555 4_555 yes
F1 Sc F2 90.00 5_555 2_555 yes
F2 Sc F2 90.0(3) 3_555 4_555 yes
F1 Sc F2 90.00 5_555 3_555 yes
F1 Sc F2 90.00 5_555 4_555 yes

loop_
_geom_bond_atom_site_label_1
_geom_bond_atom_site_label_2
_geom_bond_distance
_geom_bond_site_symmetry_2
_geom_bond_publ_flag
Sc F1 1.993(9) . yes
Sc F2 1.987(6) . yes
Sc F2 1.987(6) 2_555 yes
Sc F2 1.987(6) 3_555 yes
Sc F2 1.987(6) 4_555 yes
Sc F1 1.993(9) 5_555 yes
